data_4076605
loop_
_publ_author_name
'Overton, Atiya T.'
'L\'opez-de-Luzuriaga, Jos\'e M.'
'Olmos, M. Elena'
'Mohamed, Ahmed A.'

_publ_section_title
;
 Oxidative Rearrangement in Gold Organometallics
;
_journal_issue 9
_journal_name_full Organometallics
_journal_page_first 3460
_journal_paper_doi 10.1021/om3001422
_journal_volume 31
_journal_year 2012
_chemical_formula_sum 'C16 H6 Au Cl10 F6 N2 P'
_chemical_formula_weight 922.62
_chemical_name_systematic
;
 ?
;
_space_group_IT_number 61
_symmetry_cell_setting orthorhombic
_symmetry_space_group_name_Hall '-P 2ac 2ab'
_symmetry_space_group_name_H-M 'P b c a'
_atom_sites_solution_hydrogens geom
_atom_sites_solution_primary direct
_atom_sites_solution_secondary difmap
_audit_creation_method SHELXL-97
_cell_angle_alpha 90.00
_cell_angle_beta 90.00
_cell_angle_gamma 90.00
_cell_formula_units_Z 8
_cell_length_a 14.824(9)
_cell_length_b 12.977(8)
_cell_length_c 27.363(16)
_cell_measurement_temperature 110(2)
_cell_volume 5264(5)
_computing_structure_refinement 'SHELXL-97 (Sheldrick, 2008)'
_diffrn_ambient_temperature 110(2)
_diffrn_measured_fraction_theta_full 0.991
_diffrn_measured_fraction_theta_max 0.991
_diffrn_radiation_monochromator graphite
_diffrn_radiation_source 'fine-focus sealed tube'
_diffrn_radiation_type MoK\a
_diffrn_radiation_wavelength 0.71073
_diffrn_reflns_av_R_equivalents 0.2318
_diffrn_reflns_av_sigmaI/netI 0.1231
_diffrn_reflns_limit_h_max 18
_diffrn_reflns_limit_h_min -18
_diffrn_reflns_limit_k_max 16
_diffrn_reflns_limit_k_min -16
_diffrn_reflns_limit_l_max 33
_diffrn_reflns_limit_l_min -33
_diffrn_reflns_number 49667
_diffrn_reflns_theta_full 26.02
_diffrn_reflns_theta_max 26.02
_diffrn_reflns_theta_min 5.13
_exptl_absorpt_coefficient_mu 6.721
_exptl_crystal_colour colorless
_exptl_crystal_density_diffrn 2.328
_exptl_crystal_density_method 'not measured'
_exptl_crystal_description needles
_exptl_crystal_F_000 3471
_exptl_crystal_size_max 0.20
_exptl_crystal_size_mid 0.10
_exptl_crystal_size_min 0.10
_refine_diff_density_max 2.930
_refine_diff_density_min -2.505
_refine_diff_density_rms 0.248
_refine_ls_extinction_method none
_refine_ls_goodness_of_fit_ref 1.046
_refine_ls_hydrogen_treatment mixed
_refine_ls_matrix_type full
_refine_ls_number_parameters 267
_refine_ls_number_reflns 5138
_refine_ls_number_restraints 46
_refine_ls_restrained_S_all 1.044
_refine_ls_R_factor_all 0.1509
_refine_ls_R_factor_gt 0.0853
_refine_ls_shift/su_max 0.000
_refine_ls_shift/su_mean 0.000
_refine_ls_structure_factor_coef Fsqd
_refine_ls_weighting_details 'calc w=1/[\s^2^(Fo^2^)+(0.0019P)^2^+206.6666P] where P=(Fo^2^+2Fc^2^)/3'
_refine_ls_weighting_scheme calc
_refine_ls_wR_factor_gt 0.1516
_refine_ls_wR_factor_ref 0.1749
_reflns_number_gt 2991
_reflns_number_total 5138
_reflns_threshold_expression >2\s(I)
_cod_duplicate_entry 4078263
_cod_data_source_file om3001422_si_001.cif
_cod_data_source_block cl
_cod_depositor_comments
;
The following automatic conversions were performed:

'_symmetry_cell_setting' tag value 'Orthorhmbic' was replaced with
'orthorhombic' value as specified in the replacement file
'/home/robertas/cod-tools/perl-scripts/inputs/replacement_values.lst'.

Automatic conversion script
Id: cif_fix_values 3143 2015-03-26 13:38:13Z robertas 
;
_cod_original_sg_symbol_H-M Pbca
_cod_database_code 4076605

loop_
_symmetry_equiv_pos_as_xyz
'x, y, z'
'-x+1/2, -y, z+1/2'
'x+1/2, -y+1/2, -z'
'-x, y+1/2, -z+1/2'
'-x, -y, -z'
'x-1/2, y, -z-1/2'
'-x-1/2, y-1/2, z'
'x, -y-1/2, z-1/2'

loop_
_atom_site_label
_atom_site_type_symbol
_atom_site_fract_x
_atom_site_fract_y
_atom_site_fract_z
_atom_site_U_iso_or_equiv
_atom_site_adp_type
_atom_site_occupancy
_atom_site_symmetry_multiplicity
_atom_site_calc_flag
_atom_site_refinement_flags
Au1 Au 0.55792(4) 0.28465(5) 0.13012(3) 0.0301(2) Uani 1 1 d .
C1 C 0.5490(10) 0.3265(9) 0.0607(6) 0.0272(15) Uani 1 1 d DU
C2 C 0.4711(10) 0.3396(8) 0.0319(6) 0.0272(15) Uani 1 1 d DU
C3 C 0.4719(10) 0.3698(9) -0.0165(7) 0.0272(15) Uani 1 1 d DU
C4 C 0.5542(10) 0.3896(11) -0.0400(6) 0.0272(15) Uani 1 1 d DU
C5 C 0.6350(10) 0.3794(11) -0.0127(7) 0.0272(15) Uani 1 1 d DU
C6 C 0.6304(10) 0.3496(11) 0.0364(6) 0.0272(15) Uani 1 1 d DU
Cl1 Cl 0.3675(3) 0.3231(3) 0.06124(18) 0.0373(11) Uani 1 1 d D
Cl2 Cl 0.3725(3) 0.3823(3) -0.04847(18) 0.0393(11) Uani 1 1 d D
Cl3 Cl 0.5578(3) 0.4250(3) -0.10003(16) 0.0374(10) Uani 1 1 d D
Cl4 Cl 0.7359(3) 0.4060(4) -0.04107(18) 0.0409(12) Uani 1 1 d D
Cl5 Cl 0.7319(3) 0.3413(3) 0.06799(18) 0.0353(11) Uani 1 1 d D
C7 C 0.5032(9) 0.1488(11) 0.1132(5) 0.026(4) Uani 1 1 d DU
C8 C 0.4211(9) 0.1204(11) 0.1367(5) 0.026(3) Uani 1 1 d DU
C9 C 0.3801(9) 0.0257(11) 0.1300(6) 0.029(4) Uani 1 1 d DU
C10 C 0.4192(10) -0.0434(11) 0.0992(6) 0.025(3) Uani 1 1 d DU
C11 C 0.4999(9) -0.0213(12) 0.0746(6) 0.027(4) Uani 1 1 d DU
C12 C 0.5411(9) 0.0731(11) 0.0844(6) 0.022(3) Uani 1 1 d DU
Cl6 Cl 0.3723(3) 0.2101(3) 0.17620(17) 0.0372(10) Uani 1 1 d D
Cl7 Cl 0.2842(3) -0.0064(3) 0.16349(18) 0.0391(11) Uani 1 1 d D
Cl8 Cl 0.3657(3) -0.1616(3) 0.08844(18) 0.0383(11) Uani 1 1 d D
Cl9 Cl 0.5468(3) -0.1108(3) 0.03609(17) 0.0355(10) Uani 1 1 d D
Cl10 Cl 0.6444(3) 0.0963(3) 0.05610(18) 0.0373(11) Uani 1 1 d D
N1 N 0.6066(9) 0.4284(11) 0.1509(6) 0.041(4) Uani 1 1 d U
C13 C 0.6519(16) 0.6093(15) 0.1838(11) 0.086(9) Uani 1 1 d U
H13A H 0.6126 0.6596 0.1694 0.129 Uiso 1 1 calc R
H13B H 0.7131 0.6233 0.1744 0.129 Uiso 1 1 calc R
H13C H 0.6469 0.6124 0.2188 0.129 Uiso 1 1 calc R
C14 C 0.6260(14) 0.5052(15) 0.1667(8) 0.046(5) Uani 1 1 d U
N2 N 0.5821(9) 0.2388(10) 0.2004(6) 0.033(3) Uani 1 1 d U
C15 C 0.6272(13) 0.2026(16) 0.2909(7) 0.053(5) Uani 1 1 d U
H15A H 0.6337 0.1295 0.2950 0.080 Uiso 1 1 calc R
H15B H 0.5812 0.2276 0.3125 0.080 Uiso 1 1 calc R
H15C H 0.6834 0.2359 0.2983 0.080 Uiso 1 1 calc R
C16 C 0.6017(11) 0.2252(14) 0.2398(8) 0.038(4) Uani 1 1 d U
P P 0.3810(3) 0.4161(4) 0.2821(2) 0.0451(14) Uani 1 1 d .
F1 F 0.3003(9) 0.3393(11) 0.2697(6) 0.0884(18) Uani 1 1 d .
F2 F 0.4029(9) 0.4268(11) 0.2245(6) 0.0884(18) Uani 1 1 d .
F3 F 0.4626(9) 0.4922(11) 0.2937(6) 0.0884(18) Uani 1 1 d .
F4 F 0.3572(9) 0.4035(11) 0.3374(6) 0.0884(18) Uani 1 1 d .
F5 F 0.3138(9) 0.5086(11) 0.2749(6) 0.0884(18) Uani 1 1 d .
F6 F 0.4452(9) 0.3202(10) 0.2846(6) 0.0884(18) Uani 1 1 d .

loop_
_atom_site_aniso_label
_atom_site_aniso_U_11
_atom_site_aniso_U_22
_atom_site_aniso_U_33
_atom_site_aniso_U_23
_atom_site_aniso_U_13
_atom_site_aniso_U_12
Au1 0.0191(3) 0.0262(3) 0.0449(4) -0.0011(3) -0.0011(3) -0.0001(3)
C1 0.013(3) 0.019(3) 0.050(4) -0.004(3) -0.003(3) 0.000(3)
C2 0.013(3) 0.019(3) 0.050(4) -0.004(3) -0.003(3) 0.000(3)
C3 0.013(3) 0.019(3) 0.050(4) -0.004(3) -0.003(3) 0.000(3)
C4 0.013(3) 0.019(3) 0.050(4) -0.004(3) -0.003(3) 0.000(3)
C5 0.013(3) 0.019(3) 0.050(4) -0.004(3) -0.003(3) 0.000(3)
C6 0.013(3) 0.019(3) 0.050(4) -0.004(3) -0.003(3) 0.000(3)
Cl1 0.017(2) 0.034(2) 0.061(3) 0.004(2) 0.002(2) -0.0002(17)
Cl2 0.022(2) 0.033(2) 0.062(3) 0.003(2) -0.013(2) -0.0011(18)
Cl3 0.032(2) 0.031(2) 0.049(3) 0.003(2) 0.001(2) 0.003(2)
Cl4 0.018(2) 0.047(3) 0.058(3) 0.007(2) 0.005(2) 0.0036(19)
Cl5 0.0128(19) 0.031(2) 0.062(3) 0.001(2) -0.0040(19) -0.0013(17)
C7 0.010(7) 0.017(7) 0.052(11) 0.002(6) 0.007(7) 0.006(5)
C8 0.018(8) 0.030(7) 0.031(10) -0.004(7) 0.004(6) 0.001(6)
C9 0.002(6) 0.032(7) 0.052(11) -0.001(8) -0.001(7) 0.003(5)
C10 0.030(8) 0.016(7) 0.030(10) 0.003(6) 0.001(7) -0.009(6)
C11 0.006(7) 0.025(7) 0.051(11) -0.005(7) -0.009(6) 0.000(6)
C12 0.005(7) 0.018(7) 0.045(10) 0.008(6) 0.000(6) 0.005(5)
Cl6 0.026(2) 0.036(2) 0.049(3) -0.005(2) 0.0089(19) 0.004(2)
Cl7 0.023(2) 0.034(2) 0.060(3) 0.000(2) 0.010(2) -0.0021(18)
Cl8 0.026(2) 0.026(2) 0.063(3) -0.003(2) 0.002(2) -0.0042(18)
Cl9 0.025(2) 0.029(2) 0.053(3) -0.0074(19) 0.001(2) 0.0045(18)
Cl10 0.016(2) 0.032(2) 0.063(3) 0.000(2) 0.004(2) -0.0010(17)
N1 0.023(8) 0.036(8) 0.063(11) 0.000(7) -0.005(7) 0.000(7)
C13 0.066(16) 0.031(10) 0.16(3) -0.024(13) -0.043(17) 0.016(11)
C14 0.048(12) 0.034(9) 0.056(14) 0.000(9) -0.011(10) 0.001(9)
N2 0.023(8) 0.026(8) 0.051(8) -0.017(7) 0.005(7) -0.013(6)
C15 0.046(12) 0.052(13) 0.062(10) 0.009(11) 0.000(10) 0.009(10)
C16 0.018(8) 0.038(10) 0.059(10) -0.005(11) 0.002(9) -0.002(8)
P 0.031(3) 0.034(3) 0.070(4) -0.007(3) -0.005(3) 0.005(2)
F1 0.066(4) 0.077(4) 0.122(5) -0.004(3) -0.007(4) -0.004(3)
F2 0.066(4) 0.077(4) 0.122(5) -0.004(3) -0.007(4) -0.004(3)
F3 0.066(4) 0.077(4) 0.122(5) -0.004(3) -0.007(4) -0.004(3)
F4 0.066(4) 0.077(4) 0.122(5) -0.004(3) -0.007(4) -0.004(3)
F5 0.066(4) 0.077(4) 0.122(5) -0.004(3) -0.007(4) -0.004(3)
F6 0.066(4) 0.077(4) 0.122(5) -0.004(3) -0.007(4) -0.004(3)

loop_
_atom_type_symbol
_atom_type_description
_atom_type_scat_dispersion_real
_atom_type_scat_dispersion_imag
_atom_type_scat_source
C C 0.0030 0.0020 'International Tables Vol C Tables 4.2.6.8 and 6.1.1.4'
H H 0.0000 0.0000 'International Tables Vol C Tables 4.2.6.8 and 6.1.1.4'
Au Au -2.0130 8.8020 'International Tables Vol C Tables 4.2.6.8 and 6.1.1.4'
Cl Cl 0.1480 0.1590 'International Tables Vol C Tables 4.2.6.8 and 6.1.1.4'
F F 0.0170 0.0100 'International Tables Vol C Tables 4.2.6.8 and 6.1.1.4'
N N 0.0060 0.0030 'International Tables Vol C Tables 4.2.6.8 and 6.1.1.4'
P P 0.1020 0.0940 'International Tables Vol C Tables 4.2.6.8 and 6.1.1.4'

loop_
_geom_angle_atom_site_label_1
_geom_angle_atom_site_label_2
_geom_angle_atom_site_label_3
_geom_angle
C1 Au1 C7 89.6(5)
C1 Au1 N2 173.6(6)
C7 Au1 N2 91.8(5)
C1 Au1 N1 92.3(6)
C7 Au1 N1 175.8(6)
N2 Au1 N1 86.7(6)
C2 C1 C6 114.3(15)
C2 C1 Au1 128.7(12)
C6 C1 Au1 117.0(12)
C3 C2 C1 124.4(15)
C3 C2 Cl1 118.8(12)
C1 C2 Cl1 116.7(13)
C2 C3 C4 119.9(14)
C2 C3 Cl2 120.5(12)
C4 C3 Cl2 119.6(13)
C3 C4 C5 118.5(15)
C3 C4 Cl3 121.2(12)
C5 C4 Cl3 120.4(12)
C6 C5 C4 119.3(14)
C6 C5 Cl4 122.2(12)
C4 C5 Cl4 118.5(13)
C5 C6 C1 123.6(14)
C5 C6 Cl5 116.8(12)
C1 C6 Cl5 119.6(13)
C12 C7 C8 114.9(13)
C12 C7 Au1 126.6(11)
C8 C7 Au1 118.2(11)
C9 C8 C7 123.1(14)
C9 C8 Cl6 119.5(12)
C7 C8 Cl6 117.4(11)
C10 C9 C8 118.7(14)
C10 C9 Cl7 121.1(12)
C8 C9 Cl7 120.1(12)
C9 C10 C11 121.8(14)
C9 C10 Cl8 119.3(12)
C11 C10 Cl8 118.9(12)
C12 C11 C10 117.3(14)
C12 C11 Cl9 122.4(12)
C10 C11 Cl9 120.2(12)
C7 C12 C11 123.9(14)
C7 C12 Cl10 119.3(11)
C11 C12 Cl10 116.8(12)
C14 N1 Au1 171.7(17)
C14 C13 H13A 109.5
C14 C13 H13B 109.5
H13A C13 H13B 109.5
C14 C13 H13C 109.5
H13A C13 H13C 109.5
H13B C13 H13C 109.5
N1 C14 C13 176(2)
C16 N2 Au 170.9(14)
C16 C15 H15A 109.5
C16 C15 H15B 109.5
H15A C15 H15B 109.5
C16 C15 H15C 109.5
H15A C15 H15C 109.5
H15B C15 H15C 109.5
N2 C16 C15 177(2)
F4 P F6 90.7(8)
F4 P F5 93.4(8)
F6 P F5 174.7(9)
F4 P F3 92.5(8)
F6 P F3 91.3(7)
F5 P F3 91.9(7)
F4 P F1 88.4(8)
F6 P F1 88.2(7)
F5 P F1 88.6(7)
F3 P F1 179.0(9)
F4 P F2 178.2(8)
F6 P F2 89.4(8)
F5 P F2 86.5(8)
F3 P F2 89.3(8)
F1 P F2 89.8(8)

loop_
_geom_bond_atom_site_label_1
_geom_bond_atom_site_label_2
_geom_bond_distance
Au1 C1 1.980(17)
Au1 C7 1.995(15)
Au1 N2 2.045(17)
Au1 N1 2.080(15)
C1 C2 1.41(2)
C1 C6 1.41(2)
C2 C3 1.38(2)
C2 Cl1 1.747(16)
C3 C4 1.40(2)
C3 Cl2 1.721(16)
C4 C5 1.42(2)
C4 Cl3 1.707(17)
C5 C6 1.40(2)
C5 Cl4 1.720(16)
C6 Cl5 1.739(16)
C7 C12 1.38(2)
C7 C8 1.42(2)
C8 C9 1.38(2)
C8 Cl6 1.746(16)
C9 C10 1.36(2)
C9 Cl7 1.741(15)
C10 C11 1.40(2)
C10 Cl8 1.752(15)
C11 C12 1.39(2)
C11 Cl9 1.715(16)
C12 Cl10 1.742(14)
N1 C14 1.12(2)
C13 C14 1.48(3)
C13 H13A 0.9600
C13 H13B 0.9600
C13 H13C 0.9600
N2 C16 1.13(2)
C15 C16 1.48(3)
C15 H15A 0.9600
C15 H15B 0.9600
C15 H15C 0.9600
P F4 1.562(16)
P F6 1.568(14)
P F5 1.572(15)
P F3 1.593(14)
P F1 1.594(14)
P F2 1.616(16)

loop_
_geom_torsion_atom_site_label_1
_geom_torsion_atom_site_label_2
_geom_torsion_atom_site_label_3
_geom_torsion_atom_site_label_4
_geom_torsion
C7 Au1 C1 C2 63.2(8)
N2 Au1 C1 C2 166(4)
N1 Au1 C1 C2 -113.0(8)
C7 Au1 C1 C6 -118.9(10)
N2 Au1 C1 C6 -16(5)
N1 Au1 C1 C6 64.9(11)
C6 C1 C2 C3 1.6(10)
Au1 C1 C2 C3 179.5(9)
C6 C1 C2 Cl1 -174.6(10)
Au1 C1 C2 Cl1 3.3(10)
C1 C2 C3 C4 0.0(10)
Cl1 C2 C3 C4 176.2(10)
C1 C2 C3 Cl2 179.4(9)
Cl1 C2 C3 Cl2 -4.5(9)
C2 C3 C4 C5 -1.1(17)
Cl2 C3 C4 C5 179.6(11)
C2 C3 C4 Cl3 178.9(8)
Cl2 C3 C4 Cl3 -0.5(16)
C3 C4 C5 C6 0(2)
Cl3 C4 C5 C6 -179.5(11)
C3 C4 C5 Cl4 -178.8(10)
Cl3 C4 C5 Cl4 1.2(17)
C4 C5 C6 C1 1(2)
Cl4 C5 C6 C1 -179.5(11)
C4 C5 C6 Cl5 -178.7(11)
Cl4 C5 C6 Cl5 0.5(18)
C2 C1 C6 C5 -2.3(18)
Au1 C1 C6 C5 179.5(11)
C2 C1 C6 Cl5 177.8(8)
Au1 C1 C6 Cl5 -0.4(15)
C1 Au1 C7 C12 66.4(13)
N2 Au1 C7 C12 -107.4(13)
N1 Au1 C7 C12 -177(38)
C1 Au1 C7 C8 -120.7(8)
N2 Au1 C7 C8 65.6(8)
N1 Au1 C7 C8 -4(8)
C12 C7 C8 C9 -2.3(10)
Au1 C7 C8 C9 -176.0(9)
C12 C7 C8 Cl6 176.8(11)
Au1 C7 C8 Cl6 3.0(9)
C7 C8 C9 C10 -0.7(11)
Cl6 C8 C9 C10 -179.7(11)
C7 C8 C9 Cl7 175.2(9)
Cl6 C8 C9 Cl7 -3.8(10)
C8 C9 C10 C11 0.4(19)
Cl7 C9 C10 C11 -175.5(12)
C8 C9 C10 Cl8 -177.4(8)
Cl7 C9 C10 Cl8 6.7(17)
C9 C10 C11 C12 3(2)
Cl8 C10 C11 C12 -179.4(12)
C9 C10 C11 Cl9 -180.0(12)
Cl8 C10 C11 Cl9 -2.1(18)
C8 C7 C12 C11 5.8(19)
Au1 C7 C12 C11 178.9(12)
C8 C7 C12 Cl10 -177.0(8)
Au1 C7 C12 Cl10 -3.8(18)
C10 C11 C12 C7 -6(2)
Cl9 C11 C12 C7 176.7(12)
C10 C11 C12 Cl10 176.6(11)
Cl9 C11 C12 Cl10 -0.6(19)
C1 Au1 N1 C14 136(11)
C7 Au1 N1 C14 20(16)
N2 Au1 N1 C14 -50(11)
Au N1 C14 C13 -141(25)
C1 Au1 N2 C16 69(11)
C7 Au1 N2 C16 172(9)
N1 Au1 N2 C16 -12(9)
Au1 N2 C16 C15 -150(35)
